data_4313772
loop_
_publ_author_name
'Chun-Long Chen'
'Cheng-Yong Su'
'Yue-Peng Cai'
'Hua-Xin Zhang'
'An-Wu Xu'
'Bei-Sheng Kang'
'Hans-Conrad zur Loye'

_publ_section_title
;
 Multidimensional Frameworks Assembled from Silver(I) Coordination
 Polymers Containing Flexible Bis(thioquinolyl) Ligands: Role of the
 Intra- and Intermolecular Aromatic Stacking Interactions
;
_journal_name_full 'Inorganic Chemistry'
_journal_page_first 3738
_journal_page_last 3750
_journal_paper_doi 10.1021/ic0341035
_journal_volume 42
_journal_year 2003
_chemical_formula_sum 'C26 H20 Ag2 F6 N3 O6 S4'
_chemical_formula_weight 928.43
_chemical_name_systematic
; 
 ? 
;
_space_group_IT_number 2
_symmetry_cell_setting triclinic
_symmetry_space_group_name_Hall '-P 1'
_symmetry_space_group_name_H-M 'P -1'
_atom_sites_solution_hydrogens geom
_atom_sites_solution_primary direct
_atom_sites_solution_secondary difmap
_audit_creation_method SHELXL-97
_cell_angle_alpha 99.231(10)
_cell_angle_beta 110.025(11)
_cell_angle_gamma 94.844(10)
_cell_formula_units_Z 2
_cell_length_a 9.781(2)
_cell_length_b 13.178(2)
_cell_length_c 13.496(3)
_cell_measurement_temperature 293(2)
_cell_volume 1594.9(6)
_computing_structure_refinement 'SHELXL-97 (Sheldrick, 1997)'
_computing_structure_solution 'SHELXS-97 (Sheldrick, 1990)'
_diffrn_ambient_temperature 293(2)
_diffrn_measured_fraction_theta_full 0.883
_diffrn_measured_fraction_theta_max 0.883
_diffrn_measurement_device_type CCD
_diffrn_radiation_monochromator graphite
_diffrn_radiation_source 'fine-focus sealed tube'
_diffrn_radiation_type MoK\a
_diffrn_radiation_wavelength 0.71073
_diffrn_reflns_av_R_equivalents 0.0178
_diffrn_reflns_av_sigmaI/netI 0.0289
_diffrn_reflns_limit_h_max 12
_diffrn_reflns_limit_h_min -6
_diffrn_reflns_limit_k_max 16
_diffrn_reflns_limit_k_min -15
_diffrn_reflns_limit_l_max 9
_diffrn_reflns_limit_l_min -17
_diffrn_reflns_number 9337
_diffrn_reflns_theta_full 27.08
_diffrn_reflns_theta_max 27.08
_diffrn_reflns_theta_min 2.24
_exptl_absorpt_coefficient_mu 1.570
_exptl_absorpt_correction_T_max 0.6502
_exptl_absorpt_correction_T_min 0.5073
_exptl_crystal_colour Colorless
_exptl_crystal_density_diffrn 1.933
_exptl_crystal_density_method 'not measured'
_exptl_crystal_description Block
_exptl_crystal_F_000 914
_exptl_crystal_size_max 0.50
_exptl_crystal_size_mid 0.31
_exptl_crystal_size_min 0.30
_refine_diff_density_max 0.609
_refine_diff_density_min -1.519
_refine_diff_density_rms 0.205
_refine_ls_extinction_method none
_refine_ls_goodness_of_fit_ref 1.113
_refine_ls_hydrogen_treatment mixed
_refine_ls_matrix_type full
_refine_ls_number_parameters 424
_refine_ls_number_reflns 6201
_refine_ls_number_restraints 18
_refine_ls_restrained_S_all 1.111
_refine_ls_R_factor_all 0.0447
_refine_ls_R_factor_gt 0.0403
_refine_ls_shift/su_max 0.028
_refine_ls_shift/su_mean 0.004
_refine_ls_structure_factor_coef Fsqd
_refine_ls_weighting_details 'calc w=1/[\s^2^(Fo^2^)+(0.1000P)^2^+0.0000P] where P=(Fo^2^+2Fc^2^)/3'
_refine_ls_weighting_scheme calc
_refine_ls_wR_factor_gt 0.1262
_refine_ls_wR_factor_ref 0.1327
_reflns_number_gt 5538
_reflns_number_total 6201
_reflns_threshold_expression >2sigma(I)
_cod_data_source_file ic0341035si20030130_053547_3.cif
_cod_data_source_block 3
_cod_depositor_comments
;
The following automatic conversions were performed:

'_symmetry_cell_setting' value 'Triclinic' changed to 'triclinic'
according to the built-in table from CIF Core dictionary named
'cif_core.dic' version 2.4.1 from 2010-06-29.

Automatic conversion script
Id: cif_fix_values 1646 2011-03-28 12:23:43Z adriana 
;
_cod_original_cell_volume 1595.0(6)
_cod_database_code 4313772

loop_
_symmetry_equiv_pos_as_xyz
'x, y, z'
'-x, -y, -z'

loop_
_atom_site_label
_atom_site_type_symbol
_atom_site_fract_x
_atom_site_fract_y
_atom_site_fract_z
_atom_site_U_iso_or_equiv
_atom_site_adp_type
_atom_site_occupancy
_atom_site_symmetry_multiplicity
_atom_site_calc_flag
_atom_site_refinement_flags
_atom_site_disorder_assembly
_atom_site_disorder_group
Ag1 Ag 1.35114(3) 0.387127(19) 0.64256(2) 0.03686(12) Uani 1 1 d . . .
Ag2 Ag 0.42986(3) 0.29304(2) 0.32551(2) 0.04606(13) Uani 1 1 d . . .
S1 S 1.30012(9) 0.27775(5) 0.46777(6) 0.02707(18) Uani 1 1 d . . .
S2 S 0.63941(9) 0.40987(5) 0.32295(6) 0.02706(18) Uani 1 1 d . . .
N1 N 1.3720(3) 0.1160(2) 0.3146(2) 0.0339(6) Uani 1 1 d . . .
N2 N 0.6863(3) 0.5778(2) 0.2006(2) 0.0295(6) Uani 1 1 d . . .
N3 N 0.2176(6) 0.2810(4) 0.1681(3) 0.0675(11) Uani 1 1 d . . .
C1 C 1.3908(5) 0.0502(3) 0.2383(3) 0.0459(9) Uani 1 1 d . . .
H1B H 1.4145 0.0768 0.1854 0.055 Uiso 1 1 calc R . .
C2 C 1.3774(5) -0.0577(3) 0.2313(3) 0.0514(10) Uani 1 1 d . . .
H2B H 1.3889 -0.1011 0.1741 0.062 Uiso 1 1 calc R . .
C3 C 1.3478(5) -0.0976(3) 0.3089(3) 0.0461(9) Uani 1 1 d . . .
H3B H 1.3417 -0.1688 0.3067 0.055 Uiso 1 1 calc R . .
C4 C 1.3261(4) -0.0310(2) 0.3934(3) 0.0341(7) Uani 1 1 d . . .
C5 C 1.3359(3) 0.0773(2) 0.3919(2) 0.0266(6) Uani 1 1 d . . .
C6 C 1.3065(4) 0.1443(2) 0.4743(2) 0.0273(6) Uani 1 1 d . . .
C7 C 1.2797(4) 0.1051(3) 0.5547(3) 0.0367(7) Uani 1 1 d . . .
H7A H 1.2641 0.1497 0.6093 0.044 Uiso 1 1 calc R . .
C8 C 1.2754(5) -0.0020(3) 0.5565(3) 0.0464(9) Uani 1 1 d . . .
H8A H 1.2581 -0.0273 0.6123 0.056 Uiso 1 1 calc R . .
C9 C 1.2962(5) -0.0673(3) 0.4774(3) 0.0441(9) Uani 1 1 d . . .
H9A H 1.2907 -0.1380 0.4782 0.053 Uiso 1 1 calc R . .
C10 C 1.1056(4) 0.2771(3) 0.3905(3) 0.0311(7) Uani 1 1 d . . .
H10A H 1.0945 0.3436 0.3689 0.037 Uiso 1 1 calc R . .
H10B H 1.0762 0.2239 0.3255 0.037 Uiso 1 1 calc R . .
C11 C 1.0020(4) 0.2579(3) 0.4492(3) 0.0371(8) Uani 1 1 d . . .
H11A H 1.0373 0.3055 0.5185 0.044 Uiso 1 1 calc R . .
H11B H 1.0020 0.1876 0.4623 0.044 Uiso 1 1 calc R . .
C12 C 0.8443(4) 0.2722(3) 0.3855(3) 0.0372(7) Uani 1 1 d . . .
H12A H 0.8196 0.2415 0.3101 0.045 Uiso 1 1 calc R . .
H12B H 0.7769 0.2361 0.4112 0.045 Uiso 1 1 calc R . .
C13 C 0.8256(4) 0.3865(2) 0.3963(3) 0.0319(7) Uani 1 1 d . . .
H13A H 0.8936 0.4219 0.3704 0.038 Uiso 1 1 calc R . .
H13B H 0.8522 0.4168 0.4720 0.038 Uiso 1 1 calc R . .
C14 C 0.6360(3) 0.3912(2) 0.1887(2) 0.0281(6) Uani 1 1 d . . .
C15 C 0.6075(4) 0.2926(3) 0.1287(3) 0.0389(8) Uani 1 1 d . . .
H15A H 0.5849 0.2366 0.1573 0.047 Uiso 1 1 calc R . .
C16 C 0.6119(5) 0.2746(3) 0.0251(3) 0.0456(9) Uani 1 1 d . . .
H16A H 0.5917 0.2069 -0.0145 0.055 Uiso 1 1 calc R . .
C17 C 0.6453(5) 0.3548(3) -0.0183(3) 0.0451(9) Uani 1 1 d . . .
H17A H 0.6501 0.3415 -0.0867 0.054 Uiso 1 1 calc R . .
C18 C 0.6728(4) 0.4582(3) 0.0393(3) 0.0357(7) Uani 1 1 d . . .
C19 C 0.7036(4) 0.5446(3) -0.0039(3) 0.0446(9) Uani 1 1 d . . .
H19A H 0.7103 0.5345 -0.0718 0.054 Uiso 1 1 calc R . .
C20 C 0.7232(5) 0.6424(3) 0.0544(3) 0.0479(9) Uani 1 1 d . . .
H20A H 0.7428 0.7000 0.0269 0.058 Uiso 1 1 calc R . .
C21 C 0.7134(4) 0.6551(3) 0.1556(3) 0.0402(8) Uani 1 1 d . . .
H21A H 0.7269 0.7225 0.1944 0.048 Uiso 1 1 calc R . .
C22 C 0.6675(3) 0.4787(2) 0.1447(2) 0.0266(6) Uani 1 1 d . . .
C25 C -0.0389(8) 0.1943(8) 0.0256(6) 0.117(3) Uani 1 1 d . . .
C26 C 0.1077(6) 0.2453(4) 0.1092(4) 0.0597(12) Uani 1 1 d . . .
S3 S 0.25514(13) 0.03179(8) -0.12957(10) 0.0547(3) Uani 1 1 d . . .
C23 C 0.0688(6) 0.0358(4) -0.2112(4) 0.0615(12) Uani 1 1 d . . .
O1 O 0.2616(6) 0.0760(5) -0.0254(3) 0.1110(18) Uani 1 1 d . . .
O2 O 0.2671(6) -0.0735(3) -0.1519(5) 0.124(2) Uani 1 1 d . . .
O3 O 0.3353(4) 0.0965(3) -0.1727(4) 0.0847(12) Uani 1 1 d . . .
F1 F 0.0330(4) 0.1312(3) -0.2057(4) 0.1097(14) Uani 1 1 d U . .
F2 F 0.0372(5) -0.0030(4) -0.3161(3) 0.1184(15) Uani 1 1 d U . .
F3 F -0.0299(4) -0.0185(3) -0.1869(4) 0.1061(13) Uani 1 1 d U . .
S4 S 1.70282(10) 0.41701(7) 0.65437(7) 0.0367(2) Uani 1 1 d . . .
O4 O 1.7123(5) 0.5065(3) 0.6105(3) 0.0858(12) Uani 1 1 d . . .
O5 O 1.6670(4) 0.3221(2) 0.5766(3) 0.0669(9) Uani 1 1 d . . .
O6 O 1.6235(4) 0.4194(4) 0.7248(3) 0.0925(15) Uani 1 1 d . . .
C24 C 1.8890(5) 0.4169(4) 0.7437(4) 0.0589(11) Uani 1 1 d . . .
F4 F 1.9393(4) 0.4975(4) 0.8184(4) 0.137(2) Uani 1 1 d . . .
F5 F 1.9003(5) 0.3377(4) 0.7894(4) 0.139(2) Uani 1 1 d . . .
F6 F 1.9792(4) 0.4111(5) 0.6914(4) 0.145(2) Uani 1 1 d . . .

loop_
_atom_site_aniso_label
_atom_site_aniso_U_11
_atom_site_aniso_U_22
_atom_site_aniso_U_33
_atom_site_aniso_U_23
_atom_site_aniso_U_13
_atom_site_aniso_U_12
Ag1 0.0423(2) 0.03356(16) 0.03295(18) -0.00226(11) 0.01486(15) 0.00814(12)
Ag2 0.0496(2) 0.04252(18) 0.0529(2) 0.01277(14) 0.02821(17) -0.00397(13)
S1 0.0301(4) 0.0230(3) 0.0295(4) 0.0033(3) 0.0131(4) 0.0059(3)
S2 0.0309(4) 0.0267(3) 0.0282(4) 0.0074(3) 0.0150(4) 0.0071(3)
N1 0.0441(17) 0.0292(13) 0.0321(14) 0.0042(11) 0.0192(14) 0.0053(12)
N2 0.0297(14) 0.0303(13) 0.0300(13) 0.0087(10) 0.0119(12) 0.0041(10)
N3 0.070(3) 0.082(3) 0.049(2) 0.026(2) 0.013(2) 0.015(2)
C1 0.061(3) 0.045(2) 0.0388(19) 0.0011(15) 0.0312(19) 0.0011(17)
C2 0.066(3) 0.0396(19) 0.052(2) -0.0074(17) 0.034(2) 0.0066(18)
C3 0.055(2) 0.0268(16) 0.058(2) -0.0018(15) 0.026(2) 0.0037(15)
C4 0.0371(19) 0.0259(14) 0.0422(18) 0.0081(13) 0.0169(17) 0.0067(13)
C5 0.0269(15) 0.0257(14) 0.0272(15) 0.0031(11) 0.0106(14) 0.0041(11)
C6 0.0309(16) 0.0250(13) 0.0276(15) 0.0041(11) 0.0124(14) 0.0070(11)
C7 0.045(2) 0.0366(17) 0.0321(17) 0.0066(13) 0.0177(17) 0.0093(14)
C8 0.063(3) 0.045(2) 0.046(2) 0.0227(17) 0.030(2) 0.0110(18)
C9 0.056(2) 0.0287(16) 0.056(2) 0.0175(15) 0.027(2) 0.0094(15)
C10 0.0281(17) 0.0344(15) 0.0320(16) 0.0083(12) 0.0112(15) 0.0068(12)
C11 0.0350(19) 0.0437(18) 0.0408(19) 0.0152(15) 0.0191(17) 0.0143(15)
C12 0.0313(18) 0.0335(16) 0.051(2) 0.0125(14) 0.0172(17) 0.0082(13)
C13 0.0294(17) 0.0344(16) 0.0308(16) 0.0080(12) 0.0087(15) 0.0058(13)
C14 0.0280(16) 0.0319(15) 0.0267(15) 0.0069(12) 0.0115(14) 0.0084(12)
C15 0.048(2) 0.0279(15) 0.0393(19) 0.0025(13) 0.0162(18) 0.0060(14)
C16 0.055(2) 0.0441(19) 0.0317(18) -0.0077(14) 0.0134(18) 0.0127(17)
C17 0.049(2) 0.062(2) 0.0256(16) 0.0031(15) 0.0166(17) 0.0165(18)
C18 0.0315(18) 0.0488(19) 0.0295(16) 0.0097(14) 0.0129(15) 0.0091(14)
C19 0.041(2) 0.069(2) 0.0344(19) 0.0227(18) 0.0196(18) 0.0118(18)
C20 0.053(2) 0.051(2) 0.052(2) 0.0266(18) 0.028(2) 0.0070(18)
C21 0.045(2) 0.0355(17) 0.045(2) 0.0148(15) 0.0197(18) 0.0037(15)
C22 0.0256(15) 0.0318(14) 0.0249(14) 0.0062(11) 0.0114(14) 0.0069(12)
C25 0.066(4) 0.178(9) 0.091(5) 0.016(5) 0.018(4) -0.009(5)
C26 0.057(3) 0.088(3) 0.047(3) 0.030(2) 0.026(3) 0.025(3)
S3 0.0538(6) 0.0469(5) 0.0630(7) 0.0034(5) 0.0245(6) 0.0064(5)
C23 0.064(3) 0.047(2) 0.073(3) -0.003(2) 0.034(3) -0.002(2)
O1 0.100(4) 0.174(6) 0.059(2) 0.017(3) 0.030(3) 0.032(3)
O2 0.096(3) 0.051(2) 0.204(6) 0.012(3) 0.032(4) 0.029(2)
O3 0.061(2) 0.085(3) 0.115(3) 0.020(2) 0.043(2) 0.000(2)
F1 0.074(2) 0.079(2) 0.169(4) 0.022(3) 0.032(3) 0.0289(19)
F2 0.084(3) 0.156(4) 0.082(2) -0.020(3) 0.010(2) 0.007(3)
F3 0.061(2) 0.112(3) 0.149(4) 0.029(3) 0.046(2) -0.0078(19)
S4 0.0346(5) 0.0363(4) 0.0414(5) 0.0090(3) 0.0151(4) 0.0084(3)
O4 0.094(3) 0.0515(19) 0.097(3) 0.035(2) 0.009(2) 0.0040(18)
O5 0.075(2) 0.0438(16) 0.068(2) -0.0060(15) 0.0173(19) 0.0091(15)
O6 0.0427(19) 0.185(5) 0.052(2) 0.012(2) 0.0251(17) 0.017(2)
C24 0.035(2) 0.074(3) 0.068(3) 0.019(2) 0.016(2) 0.012(2)
F4 0.069(2) 0.138(4) 0.122(3) -0.046(3) -0.033(3) 0.007(2)
F5 0.091(3) 0.133(4) 0.167(4) 0.095(4) -0.018(3) 0.025(3)
F6 0.0466(19) 0.293(7) 0.117(3) 0.054(4) 0.044(2) 0.050(3)

loop_
_atom_type_symbol
_atom_type_description
_atom_type_scat_dispersion_real
_atom_type_scat_dispersion_imag
_atom_type_scat_source
C C 0.0033 0.0016 'International Tables Vol C Tables 4.2.6.8 and 6.1.1.4'
H H 0.0000 0.0000 'International Tables Vol C Tables 4.2.6.8 and 6.1.1.4'
N N 0.0061 0.0033 'International Tables Vol C Tables 4.2.6.8 and 6.1.1.4'
O O 0.0106 0.0060 'International Tables Vol C Tables 4.2.6.8 and 6.1.1.4'
F F 0.0171 0.0103 'International Tables Vol C Tables 4.2.6.8 and 6.1.1.4'
S S 0.1246 0.1234 'International Tables Vol C Tables 4.2.6.8 and 6.1.1.4'
Ag Ag -0.8971 1.1015 'International Tables Vol C Tables 4.2.6.8 and 6.1.1.4'

loop_
_geom_angle_atom_site_label_1
_geom_angle_atom_site_label_2
_geom_angle_atom_site_label_3
_geom_angle
_geom_angle_site_symmetry_1
_geom_angle_site_symmetry_3
_geom_angle_publ_flag
N2 Ag1 S1 150.94(7) 2_766 . ?
N2 Ag1 O6 95.55(11) 2_766 . ?
S1 Ag1 O6 104.07(9) . . ?
N2 Ag1 S2 77.17(7) 2_766 2_766 ?
S1 Ag1 S2 124.43(3) . 2_766 ?
O6 Ag1 S2 87.10(13) . 2_766 ?
N1 Ag2 N3 88.69(14) 1_455 . ?
N1 Ag2 S2 136.30(7) 1_455 . ?
N3 Ag2 S2 111.33(11) . . ?
N1 Ag2 S1 74.35(7) 1_455 1_455 ?
N3 Ag2 S1 99.46(11) . 1_455 ?
S2 Ag2 S1 134.57(3) . 1_455 ?
C6 S1 C10 102.30(15) . . ?
C6 S1 Ag1 112.48(10) . . ?
C10 S1 Ag1 106.10(11) . . ?
C6 S1 Ag2 99.71(10) . 1_655 ?
C10 S1 Ag2 103.65(10) . 1_655 ?
Ag1 S1 Ag2 129.43(3) . 1_655 ?
C14 S2 C13 101.53(15) . . ?
C14 S2 Ag2 108.31(11) . . ?
C13 S2 Ag2 117.98(10) . . ?
C14 S2 Ag1 97.82(10) . 2_766 ?
C13 S2 Ag1 106.03(11) . 2_766 ?
Ag2 S2 Ag1 121.47(3) . 2_766 ?
C1 N1 C5 118.1(3) . . ?
C1 N1 Ag2 118.9(2) . 1_655 ?
C5 N1 Ag2 122.5(2) . 1_655 ?
C21 N2 C22 118.2(3) . . ?
C21 N2 Ag1 119.4(2) . 2_766 ?
C22 N2 Ag1 122.05(19) . 2_766 ?
C26 N3 Ag2 154.5(4) . . ?
N1 C1 C2 124.1(3) . . ?
C3 C2 C1 119.0(3) . . ?
C2 C3 C4 119.8(3) . . ?
C9 C4 C3 122.8(3) . . ?
C9 C4 C5 119.8(3) . . ?
C3 C4 C5 117.5(3) . . ?
N1 C5 C4 121.4(3) . . ?
N1 C5 C6 121.0(3) . . ?
C4 C5 C6 117.6(3) . . ?
C7 C6 C5 120.1(3) . . ?
C7 C6 S1 120.9(2) . . ?
C5 C6 S1 119.0(2) . . ?
C6 C7 C8 121.2(3) . . ?
C9 C8 C7 119.9(3) . . ?
C8 C9 C4 121.3(3) . . ?
C11 C10 S1 115.1(2) . . ?
C10 C11 C12 112.2(3) . . ?
C13 C12 C11 111.8(3) . . ?
C12 C13 S2 114.4(2) . . ?
C15 C14 C22 120.2(3) . . ?
C15 C14 S2 119.5(2) . . ?
C22 C14 S2 120.3(2) . . ?
C14 C15 C16 121.0(3) . . ?
C17 C16 C15 120.6(3) . . ?
C16 C17 C18 120.7(3) . . ?
C17 C18 C19 122.7(3) . . ?
C17 C18 C22 119.8(3) . . ?
C19 C18 C22 117.5(3) . . ?
C20 C19 C18 119.5(3) . . ?
C19 C20 C21 119.0(3) . . ?
N2 C21 C20 124.3(3) . . ?
N2 C22 C18 121.4(3) . . ?
N2 C22 C14 120.9(3) . . ?
C18 C22 C14 117.7(3) . . ?
N3 C26 C25 177.4(6) . . ?
O2 S3 O1 118.2(4) . . ?
O2 S3 O3 114.2(3) . . ?
O1 S3 O3 114.0(3) . . ?
O2 S3 C23 102.8(3) . . ?
O1 S3 C23 102.6(3) . . ?
O3 S3 C23 101.9(2) . . ?
F3 C23 F1 104.9(4) . . ?
F3 C23 F2 104.1(4) . . ?
F1 C23 F2 106.0(5) . . ?
F3 C23 S3 114.3(4) . . ?
F1 C23 S3 113.6(4) . . ?
F2 C23 S3 113.1(4) . . ?
O4 S4 O6 116.2(3) . . ?
O4 S4 O5 113.4(2) . . ?
O6 S4 O5 113.8(3) . . ?
O4 S4 C24 104.2(2) . . ?
O6 S4 C24 102.4(2) . . ?
O5 S4 C24 105.0(2) . . ?
S4 O6 Ag1 117.5(2) . . ?
F4 C24 F5 106.9(5) . . ?
F4 C24 F6 107.1(5) . . ?
F5 C24 F6 105.6(5) . . ?
F4 C24 S4 113.3(4) . . ?
F5 C24 S4 112.2(4) . . ?
F6 C24 S4 111.4(4) . . ?

loop_
_geom_bond_atom_site_label_1
_geom_bond_atom_site_label_2
_geom_bond_distance
_geom_bond_site_symmetry_2
_geom_bond_publ_flag
Ag1 N2 2.253(3) 2_766 ?
Ag1 S1 2.4234(9) . ?
Ag1 O6 2.478(4) . ?
Ag1 S2 2.6290(9) 2_766 ?
Ag2 N1 2.322(3) 1_455 ?
Ag2 N3 2.380(5) . ?
Ag2 S2 2.4710(9) . ?
Ag2 S1 2.6619(9) 1_455 ?
S1 C6 1.781(3) . ?
S1 C10 1.828(3) . ?
S1 Ag2 2.6619(9) 1_655 ?
S2 C14 1.777(3) . ?
S2 C13 1.830(3) . ?
S2 Ag1 2.6290(9) 2_766 ?
N1 C1 1.310(4) . ?
N1 C5 1.366(4) . ?
N1 Ag2 2.322(3) 1_655 ?
N2 C21 1.319(4) . ?
N2 C22 1.363(4) . ?
N2 Ag1 2.253(3) 2_766 ?
N3 C26 1.103(7) . ?
C1 C2 1.403(6) . ?
C2 C3 1.346(6) . ?
C3 C4 1.412(5) . ?
C4 C9 1.406(5) . ?
C4 C5 1.427(4) . ?
C5 C6 1.430(4) . ?
C6 C7 1.365(4) . ?
C7 C8 1.413(5) . ?
C8 C9 1.343(5) . ?
C10 C11 1.513(4) . ?
C11 C12 1.532(5) . ?
C12 C13 1.522(4) . ?
C14 C15 1.367(4) . ?
C14 C22 1.436(4) . ?
C15 C16 1.395(5) . ?
C16 C17 1.356(6) . ?
C17 C18 1.410(5) . ?
C18 C19 1.415(5) . ?
C18 C22 1.423(4) . ?
C19 C20 1.360(6) . ?
C20 C21 1.386(5) . ?
C25 C26 1.506(9) . ?
S3 O2 1.395(4) . ?
S3 O1 1.410(4) . ?
S3 O3 1.429(4) . ?
S3 C23 1.789(6) . ?
C23 F3 1.314(6) . ?
C23 F1 1.331(6) . ?
C23 F2 1.342(6) . ?
S4 O4 1.412(3) . ?
S4 O6 1.416(3) . ?
S4 O5 1.429(3) . ?
S4 C24 1.807(5) . ?
C24 F4 1.272(6) . ?
C24 F5 1.289(6) . ?
C24 F6 1.305(6) . ?
